data_4330160
loop_
_publ_author_name
'C. Gabriel'
'M. Perikli'
'C. P. Raptopoulou'
'A. Terzis'
'V. Psycharis'
'C. Mateescu'
'T. Jakusch'
'T. Kiss'
'M. Bertmer'
'A. Salifoglou'

_publ_section_title
;
 pH-Specific Hydrothermal Assembly of Binary and Ternary
 Pb(II)-(O,N-Carboxylic Acid) Metal Organic Framework Compounds:
 Correlation of Aqueous Solution Speciation with Variable Dimensionality
 Solid-State Lattice Architecture and Spectroscopic Signatures
;
_journal_name_full 'Inorganic Chemistry'
_journal_page_first 9282
_journal_page_last 9296
_journal_paper_doi 10.1021/ic300850g
_journal_volume 51
_journal_year 2012
_chemical_formula_sum 'C18 H25 N3 O9 Pb'
_chemical_formula_weight 634.61
_chemical_name_systematic
;
 ?
;
_space_group_IT_number 2
_symmetry_cell_setting triclinic
_symmetry_space_group_name_Hall '-P 1'
_symmetry_space_group_name_H-M 'P -1'
_atom_sites_solution_hydrogens geom
_atom_sites_solution_primary direct
_atom_sites_solution_secondary difmap
_audit_creation_method SHELXL-97
_cell_angle_alpha 98.16(3)
_cell_angle_beta 94.54(3)
_cell_angle_gamma 95.00(3)
_cell_formula_units_Z 2
_cell_length_a 7.108(6)
_cell_length_b 9.965(7)
_cell_length_c 15.570(10)
_cell_measurement_reflns_used 25
_cell_measurement_temperature 293(2)
_cell_measurement_theta_max 11.0
_cell_measurement_theta_min 5.5
_cell_volume 1082.8(14)
_computing_structure_refinement 'SHELXL-97 (Sheldrick, 1997)'
_computing_structure_solution 'SHELXS-97 (Sheldrick, 1997)'
_diffrn_ambient_temperature 293(2)
_diffrn_measured_fraction_theta_full 0.991
_diffrn_measured_fraction_theta_max 0.991
_diffrn_measurement_device_type 'Crystal Logic Dual Goniometer'
_diffrn_measurement_method '\q/2\q scans'
_diffrn_radiation_monochromator graphite
_diffrn_radiation_source 'fine-focus sealed tube'
_diffrn_radiation_type MoK\a
_diffrn_radiation_wavelength 0.71073
_diffrn_reflns_av_R_equivalents 0.0464
_diffrn_reflns_av_sigmaI/netI 0.0452
_diffrn_reflns_limit_h_max 8
_diffrn_reflns_limit_h_min -8
_diffrn_reflns_limit_k_max 11
_diffrn_reflns_limit_k_min -11
_diffrn_reflns_limit_l_max 18
_diffrn_reflns_limit_l_min 0
_diffrn_reflns_number 3937
_diffrn_reflns_theta_full 25.01
_diffrn_reflns_theta_max 25.01
_diffrn_reflns_theta_min 2.29
_diffrn_standards_decay_% -2.9
_diffrn_standards_interval_count 97
_diffrn_standards_number 3
_exptl_absorpt_coefficient_mu 7.845
_exptl_absorpt_correction_T_max 1.000
_exptl_absorpt_correction_T_min 0.563
_exptl_absorpt_correction_type 'psi-scan empirical'
_exptl_crystal_colour colorless
_exptl_crystal_density_diffrn 1.946
_exptl_crystal_description parallelepiped
_exptl_crystal_F_000 616
_exptl_crystal_size_max 0.80
_exptl_crystal_size_mid 0.60
_exptl_crystal_size_min 0.30
_refine_diff_density_max 3.241
_refine_diff_density_min -2.804
_refine_diff_density_rms 0.232
_refine_ls_extinction_coef 0.065(3)
_refine_ls_extinction_expression Fc^*^=kFc[1+0.001xFc^2^\l^3^/sin(2\q)]^-1/4^
_refine_ls_extinction_method SHELXL
_refine_ls_goodness_of_fit_ref 1.037
_refine_ls_hydrogen_treatment mixed
_refine_ls_matrix_type full
_refine_ls_number_parameters 285
_refine_ls_number_reflns 3784
_refine_ls_number_restraints 0
_refine_ls_restrained_S_all 1.037
_refine_ls_R_factor_all 0.0546
_refine_ls_R_factor_gt 0.0519
_refine_ls_shift/su_max 0.000
_refine_ls_shift/su_mean 0.000
_refine_ls_structure_factor_coef Fsqd
_refine_ls_weighting_details 'calc w=1/[\s^2^(Fo^2^)+(0.1180P)^2^+0.6824P] where P=(Fo^2^+2Fc^2^)/3'
_refine_ls_weighting_scheme calc
_refine_ls_wR_factor_gt 0.1361
_refine_ls_wR_factor_ref 0.1398
_reflns_number_gt 3535
_reflns_number_total 3784
_reflns_threshold_expression >2sigma(I)
_cod_data_source_file ic300850g_si_002.cif
_cod_data_source_block salpb247
_cod_database_code 4330160

loop_
_symmetry_equiv_pos_as_xyz
'x, y, z'
'-x, -y, -z'

loop_
_atom_site_label
_atom_site_type_symbol
_atom_site_fract_x
_atom_site_fract_y
_atom_site_fract_z
_atom_site_U_iso_or_equiv
_atom_site_adp_type
_atom_site_occupancy
_atom_site_symmetry_multiplicity
_atom_site_calc_flag
_atom_site_refinement_flags
Pb Pb 0.11433(3) 0.39229(2) 0.232453(15) 0.0376(2) Uani 1 1 d .
N1 N 0.1536(10) 0.3518(9) 0.0608(4) 0.0522(18) Uani 1 1 d .
N2 N 0.2835(11) 0.5940(8) 0.1600(5) 0.0529(18) Uani 1 1 d .
N3 N 0.1838(9) 0.2613(6) 0.3633(4) 0.0378(13) Uani 1 1 d .
O1 O 0.3057(10) 0.5262(6) 0.3590(4) 0.0553(16) Uani 1 1 d .
O2 O 0.2872(10) 0.5874(6) 0.5005(4) 0.0518(14) Uani 1 1 d .
O3 O 0.3678(9) 0.2693(7) 0.2109(4) 0.0551(15) Uani 1 1 d .
O4 O 0.5846(10) 0.1402(8) 0.2565(6) 0.079(2) Uani 1 1 d .
O5 O -0.0639(9) 0.1374(7) 0.2057(4) 0.0491(14) Uani 1 1 d .
C1 C 0.1006(16) 0.2360(13) 0.0120(7) 0.068(3) Uani 1 1 d .
H1 H 0.0571 0.1637 0.0393 0.089 Uiso 1 1 calc R
C2 C 0.1036(17) 0.211(2) -0.0795(9) 0.095(5) Uani 1 1 d .
H2 H 0.0627 0.1258 -0.1112 0.124 Uiso 1 1 calc R
C3 C 0.1668(18) 0.313(2) -0.1180(7) 0.089(5) Uani 1 1 d .
H3 H 0.1702 0.2996 -0.1781 0.116 Uiso 1 1 calc R
C4 C 0.2284(14) 0.4405(16) -0.0713(7) 0.075(4) Uani 1 1 d .
C5 C 0.3059(19) 0.563(2) -0.1059(9) 0.104(6) Uani 1 1 d .
H5 H 0.3186 0.5557 -0.1653 0.135 Uiso 1 1 calc R
C6 C 0.3565(19) 0.679(2) -0.0588(10) 0.092(5) Uani 1 1 d .
H6 H 0.3959 0.7537 -0.0851 0.120 Uiso 1 1 calc R
C7 C 0.3529(14) 0.6948(14) 0.0325(8) 0.068(3) Uani 1 1 d .
C8 C 0.4109(17) 0.8159(15) 0.0840(11) 0.087(4) Uani 1 1 d .
H8 H 0.4505 0.8913 0.0586 0.113 Uiso 1 1 calc R
C9 C 0.4116(17) 0.8279(11) 0.1731(10) 0.079(4) Uani 1 1 d .
H9 H 0.4531 0.9097 0.2088 0.103 Uiso 1 1 calc R
C10 C 0.3474(15) 0.7118(10) 0.2079(8) 0.060(2) Uani 1 1 d .
H10 H 0.3498 0.7181 0.2682 0.079 Uiso 1 1 calc R
C11 C 0.2847(12) 0.5817(11) 0.0720(6) 0.053(2) Uani 1 1 d .
C12 C 0.2210(11) 0.4553(11) 0.0213(6) 0.055(2) Uani 1 1 d .
C21 C 0.4470(11) 0.2086(9) 0.2674(7) 0.050(2) Uani 1 1 d .
C22 C 0.3742(12) 0.2168(9) 0.3567(6) 0.0468(19) Uani 1 1 d .
H22A H 0.3744 0.1276 0.3748 0.066 Uiso 1 1 calc R
H22B H 0.4625 0.2791 0.3976 0.066 Uiso 1 1 calc R
C23 C 0.2677(12) 0.5033(8) 0.4333(5) 0.0415(17) Uani 1 1 d .
C24 C 0.1827(12) 0.3600(8) 0.4425(5) 0.0429(18) Uani 1 1 d .
H24A H 0.2540 0.3284 0.4902 0.060 Uiso 1 1 calc R
H24B H 0.0531 0.3643 0.4572 0.060 Uiso 1 1 calc R
C25 C 0.0353(12) 0.1453(8) 0.3582(6) 0.0470(19) Uani 1 1 d .
H25A H -0.0834 0.1800 0.3727 0.066 Uiso 1 1 calc R
H25B H 0.0713 0.0877 0.4008 0.066 Uiso 1 1 calc R
C26 C 0.0063(14) 0.0602(8) 0.2679(6) 0.050(2) Uani 1 1 d .
H26A H 0.1260 0.0288 0.2519 0.071 Uiso 1 1 calc R
H26B H -0.0825 -0.0191 0.2687 0.071 Uiso 1 1 calc R
O1W O 0.2844(10) 0.8441(7) 0.4490(5) 0.0622(17) Uani 1 1 d .
O2W O 0.0794(12) 0.2363(8) 0.6503(5) 0.0721(19) Uani 1 1 d .
O3W O 0.3428(15) 0.0591(10) 0.5901(8) 0.108(4) Uani 1 1 d .
O4W O 0.234(2) 0.5081(11) 0.6604(6) 0.124(5) Uani 1 1 d .
HO5 H -0.169(14) 0.140(8) 0.212(6) 0.03(2) Uiso 1 1 d .

loop_
_atom_site_aniso_label
_atom_site_aniso_U_11
_atom_site_aniso_U_22
_atom_site_aniso_U_33
_atom_site_aniso_U_23
_atom_site_aniso_U_13
_atom_site_aniso_U_12
Pb 0.0404(3) 0.0461(3) 0.0267(3) 0.00518(14) 0.00508(14) 0.00619(14)
N1 0.049(4) 0.088(5) 0.021(3) 0.006(3) 0.006(3) 0.015(4)
N2 0.054(4) 0.056(4) 0.053(5) 0.015(3) 0.014(3) 0.011(3)
N3 0.040(3) 0.039(3) 0.034(3) 0.004(3) 0.003(3) 0.004(3)
O1 0.076(4) 0.051(3) 0.034(3) 0.004(3) -0.001(3) -0.015(3)
O2 0.066(4) 0.049(3) 0.035(3) -0.002(2) 0.000(3) -0.004(3)
O3 0.051(3) 0.074(4) 0.042(4) 0.003(3) 0.018(3) 0.013(3)
O4 0.045(4) 0.070(4) 0.117(7) -0.013(4) 0.020(4) 0.016(3)
O5 0.037(3) 0.067(4) 0.042(4) 0.007(3) 0.002(3) -0.002(3)
C1 0.067(6) 0.091(7) 0.038(5) -0.018(5) 0.000(4) 0.013(5)
C2 0.055(6) 0.168(14) 0.050(7) -0.040(8) -0.004(5) 0.036(8)
C3 0.063(7) 0.181(15) 0.023(5) -0.006(7) 0.006(5) 0.047(8)
C4 0.045(5) 0.152(12) 0.041(6) 0.027(7) 0.015(4) 0.050(6)
C5 0.070(8) 0.22(2) 0.050(8) 0.069(10) 0.035(6) 0.076(11)
C6 0.069(8) 0.164(14) 0.074(9) 0.076(10) 0.045(7) 0.060(9)
C7 0.046(5) 0.101(8) 0.077(8) 0.053(7) 0.031(5) 0.027(5)
C8 0.062(7) 0.092(9) 0.128(13) 0.060(9) 0.041(7) 0.026(6)
C9 0.065(7) 0.055(6) 0.120(12) 0.015(6) 0.016(7) 0.016(5)
C10 0.061(6) 0.054(5) 0.069(7) 0.013(5) 0.017(5) 0.007(5)
C11 0.040(4) 0.086(6) 0.040(5) 0.024(5) 0.009(3) 0.026(4)
C12 0.032(4) 0.100(7) 0.038(5) 0.017(5) 0.011(3) 0.026(4)
C21 0.030(4) 0.049(4) 0.067(6) -0.009(4) 0.004(4) 0.003(3)
C22 0.045(4) 0.052(4) 0.044(5) 0.012(4) -0.007(4) 0.012(4)
C23 0.050(4) 0.045(4) 0.028(4) 0.003(3) 0.001(3) 0.002(3)
C24 0.054(5) 0.047(4) 0.030(4) 0.013(3) 0.009(3) 0.000(3)
C25 0.047(4) 0.041(4) 0.054(5) 0.013(4) 0.003(4) 0.000(3)
C26 0.054(5) 0.040(4) 0.054(5) 0.005(4) 0.002(4) -0.006(4)
O1W 0.072(4) 0.052(3) 0.061(4) 0.002(3) 0.002(3) 0.011(3)
O2W 0.082(5) 0.071(4) 0.065(5) 0.014(4) 0.010(4) 0.011(4)
O3W 0.085(6) 0.094(6) 0.136(10) -0.031(6) 0.049(6) -0.006(5)
O4W 0.201(12) 0.109(7) 0.045(5) 0.005(5) 0.007(6) -0.063(8)

loop_
_atom_type_symbol
_atom_type_description
_atom_type_scat_dispersion_real
_atom_type_scat_dispersion_imag
_atom_type_scat_source
C C 0.0033 0.0016 'International Tables Vol C Tables 4.2.6.8 and 6.1.1.4'
H H 0.0000 0.0000 'International Tables Vol C Tables 4.2.6.8 and 6.1.1.4'
N N 0.0061 0.0033 'International Tables Vol C Tables 4.2.6.8 and 6.1.1.4'
O O 0.0106 0.0060 'International Tables Vol C Tables 4.2.6.8 and 6.1.1.4'
Pb Pb -3.3940 10.1110 'International Tables Vol C Tables 4.2.6.8 and 6.1.1.4'

loop_
_geom_angle_atom_site_label_1
_geom_angle_atom_site_label_2
_geom_angle_atom_site_label_3
_geom_angle
O3 Pb O1 87.4(3)
O3 Pb N3 69.6(2)
O1 Pb N3 64.8(2)
O3 Pb N2 90.1(2)
O1 Pb N2 78.6(2)
N3 Pb N2 138.2(2)
O3 Pb N1 72.0(2)
O1 Pb N1 133.6(2)
N3 Pb N1 136.1(2)
N2 Pb N1 60.9(3)
O3 Pb O5 80.1(2)
O1 Pb O5 132.25(19)
N3 Pb O5 67.6(2)
N2 Pb O5 146.4(2)
N1 Pb O5 85.6(2)
C1 N1 C12 117.3(9)
C1 N1 Pb 122.3(7)
C12 N1 Pb 120.3(6)
C10 N2 C11 118.9(9)
C10 N2 Pb 120.7(7)
C11 N2 Pb 120.0(6)
C24 N3 C22 109.8(6)
C24 N3 C25 112.1(6)
C22 N3 C25 112.5(6)
C24 N3 Pb 106.4(4)
C22 N3 Pb 106.8(5)
C25 N3 Pb 108.9(5)
C23 O1 Pb 117.6(5)
C21 O3 Pb 124.4(5)
C26 O5 Pb 111.0(5)
C26 O5 HO5 106(7)
Pb O5 HO5 110(6)
N1 C1 C2 125.1(13)
N1 C1 H1 117.4
C2 C1 H1 117.4
C3 C2 C1 117.3(14)
C3 C2 H2 121.3
C1 C2 H2 121.3
C2 C3 C4 121.8(11)
C2 C3 H3 119.1
C4 C3 H3 119.1
C3 C4 C12 116.6(12)
C3 C4 C5 127.5(12)
C12 C4 C5 115.9(13)
C6 C5 C4 124.0(12)
C6 C5 H5 118.0
C4 C5 H5 118.0
C5 C6 C7 120.6(13)
C5 C6 H6 119.7
C7 C6 H6 119.7
C8 C7 C6 121.7(12)
C8 C7 C11 119.0(11)
C6 C7 C11 119.4(14)
C7 C8 C9 120.7(11)
C7 C8 H8 119.6
C9 C8 H8 119.6
C8 C9 C10 117.4(12)
C8 C9 H9 121.3
C10 C9 H9 121.3
N2 C10 C9 123.7(12)
N2 C10 H10 118.1
C9 C10 H10 118.1
N2 C11 C12 118.9(8)
N2 C11 C7 120.2(10)
C12 C11 C7 120.9(9)
N1 C12 C11 119.2(8)
N1 C12 C4 121.8(11)
C11 C12 C4 119.1(10)
O4 C21 O3 125.3(10)
O4 C21 C22 115.4(9)
O3 C21 C22 119.3(7)
N3 C22 C21 115.9(7)
N3 C22 H22A 108.3
C21 C22 H22A 108.3
N3 C22 H22B 108.3
C21 C22 H22B 108.3
H22A C22 H22B 107.4
O2 C23 O1 125.9(7)
O2 C23 C24 115.9(7)
O1 C23 C24 118.1(7)
N3 C24 C23 113.2(6)
N3 C24 H24A 108.9
C23 C24 H24A 108.9
N3 C24 H24B 108.9
C23 C24 H24B 108.9
H24A C24 H24B 107.8
N3 C25 C26 112.0(7)
N3 C25 H25A 109.2
C26 C25 H25A 109.2
N3 C25 H25B 109.2
C26 C25 H25B 109.2
H25A C25 H25B 107.9
O5 C26 C25 110.7(7)
O5 C26 H26A 109.5
C25 C26 H26A 109.5
O5 C26 H26B 109.5
C25 C26 H26B 109.5
H26A C26 H26B 108.1

loop_
_geom_bond_atom_site_label_1
_geom_bond_atom_site_label_2
_geom_bond_distance
Pb O3 2.286(6)
Pb O1 2.454(6)
Pb N3 2.608(6)
Pb N2 2.682(7)
Pb N1 2.686(7)
Pb O5 2.699(6)
N1 C1 1.297(13)
N1 C12 1.347(13)
N2 C10 1.321(13)
N2 C11 1.359(12)
N3 C24 1.465(10)
N3 C22 1.467(10)
N3 C25 1.485(10)
O1 C23 1.256(10)
O2 C23 1.235(10)
O3 C21 1.260(11)
O4 C21 1.249(11)
O5 C26 1.407(12)
O5 HO5 0.76(9)
C1 C2 1.412(16)
C1 H1 0.9300
C2 C3 1.32(2)
C2 H2 0.9300
C3 C4 1.39(2)
C3 H3 0.9300
C4 C12 1.433(14)
C4 C5 1.49(2)
C5 C6 1.28(2)
C5 H5 0.9300
C6 C7 1.409(18)
C6 H6 0.9300
C7 C8 1.36(2)
C7 C11 1.426(14)
C8 C9 1.37(2)
C8 H8 0.9300
C9 C10 1.402(15)
C9 H9 0.9300
C10 H10 0.9300
C11 C12 1.406(15)
C21 C22 1.517(13)
C22 H22A 0.9700
C22 H22B 0.9700
C23 C24 1.532(11)
C24 H24A 0.9700
C24 H24B 0.9700
C25 C26 1.525(13)
C25 H25A 0.9700
C25 H25B 0.9700
C26 H26A 0.9700
C26 H26B 0.9700
